data_4102673
loop_
_publ_author_name
'Ravi P. Singh'
'Bruce M. Foxman'
'Li Deng'

_publ_section_title
;
 Asymmetric Vinylogous Aldol Reaction of Silyloxy Furans with a Chiral
 Organic Salt
;
_journal_name_full 'Journal of the American Chemical Society'
_journal_page_first 9558
_journal_page_last 9560
_journal_paper_doi 10.1021/ja103331t
_journal_volume 132
_journal_year 2010
_chemical_absolute_configuration ad
_chemical_formula_moiety 'C11 H9 Br1 O3'
_chemical_formula_sum 'C11 H9 Br O3'
_chemical_formula_weight 269.09
_space_group_IT_number 4
_symmetry_cell_setting monoclinic
_symmetry_space_group_name_Hall 'P 2yb'
_symmetry_space_group_name_H-M 'P 1 21 1'
_atom_sites_solution_hydrogens geom
_atom_sites_solution_primary direct
_audit_creation_date 09-09-23
_audit_creation_method CRYSTALS_ver_12.87
_cell_angle_alpha 90
_cell_angle_beta 91.456(3)
_cell_angle_gamma 90
_cell_formula_units_Z 2
_cell_length_a 5.3946(4)
_cell_length_b 7.6287(5)
_cell_length_c 12.9305(8)
_cell_measurement_reflns_used 9866
_cell_measurement_temperature 120
_cell_measurement_theta_max 30
_cell_measurement_theta_min 3
_cell_volume 531.97(6)
_computing_cell_refinement 'Apex2 (Bruker AXS, 2006)'
_computing_data_collection 'Apex2 (Bruker AXS, 2006)'
_computing_data_reduction 'Apex2 (Bruker AXS, 2006)'
_computing_molecular_graphics 'CAMERON (Watkin et al., 1996)'
_computing_publication_material 'CRYSTALS (Betteridge et al., 2003)'
_computing_structure_refinement 'CRYSTALS (Betteridge et al., 2003)'
_computing_structure_solution 'CRYSTALS (Betteridge et al., 2003)'
_diffrn_ambient_temperature 120
_diffrn_measured_fraction_theta_full 1.000
_diffrn_measured_fraction_theta_max 1.000
_diffrn_measurement_device 'Bruker Kappa Apex2'
_diffrn_measurement_device_type Area
_diffrn_measurement_method '\f & \w scans'
_diffrn_radiation_monochromator graphite
_diffrn_radiation_type 'Mo K\a'
_diffrn_radiation_wavelength 0.71073
_diffrn_reflns_av_R_equivalents 0.020
_diffrn_reflns_limit_h_max 7
_diffrn_reflns_limit_h_min -7
_diffrn_reflns_limit_k_max 10
_diffrn_reflns_limit_k_min -10
_diffrn_reflns_limit_l_max 18
_diffrn_reflns_limit_l_min -18
_diffrn_reflns_number 19419
_diffrn_reflns_theta_full 29.996
_diffrn_reflns_theta_max 29.996
_diffrn_reflns_theta_min 1.575
_diffrn_standards_number 0
_exptl_absorpt_coefficient_mu 3.846
_exptl_absorpt_correction_T_max 0.45
_exptl_absorpt_correction_T_min 0.24
_exptl_absorpt_correction_type numerical
_exptl_absorpt_process_details
; 
 Analytical Absorption (De Meulenaer & Tompa, 1965) 
;
_exptl_crystal_colour colorless
_exptl_crystal_density_diffrn 1.680
_exptl_crystal_density_method 'not measured'
_exptl_crystal_description fragment
_exptl_crystal_F_000 268
_exptl_crystal_size_max 0.522
_exptl_crystal_size_mid 0.373
_exptl_crystal_size_min 0.209
_refine_diff_density_max 0.88
_refine_diff_density_min -0.68
_refine_ls_abs_structure_details 'Flack (1983), 0 Friedel-pairs'
_refine_ls_abs_structure_Flack -0.007(5)
_refine_ls_extinction_method None
_refine_ls_goodness_of_fit_ref 1.0342
_refine_ls_hydrogen_treatment none
_refine_ls_matrix_type full
_refine_ls_number_parameters 173
_refine_ls_number_reflns 3111
_refine_ls_number_restraints 1
_refine_ls_R_factor_all 0.0164
_refine_ls_R_factor_gt 0.0157
_refine_ls_shift/su_max 0.0146033
_refine_ls_shift/su_mean 3.2914422
_refine_ls_structure_factor_coef Fsqd
_refine_ls_weighting_details
;
 Method= Modified Sheldrick 
 w=1/[\s^2^(F^2^) + ( 0.03P)^2^ + 0.08P] 
 ,where P=(max(Fo^2^,0) + 2Fc^2^)/3 
;
_refine_ls_weighting_scheme calc
_refine_ls_wR_factor_all 0.0400
_refine_ls_wR_factor_gt 0.0391
_refine_ls_wR_factor_ref 0.0400
_reflns_limit_h_max 7
_reflns_limit_h_min -7
_reflns_limit_k_max 10
_reflns_limit_k_min -10
_reflns_limit_l_max 18
_reflns_limit_l_min 0
_reflns_number_gt 3026
_reflns_number_total 3111
_reflns_threshold_expression I>2.0\s(I)
_oxford_diffrn_Wilson_B_factor 1.91
_oxford_diffrn_Wilson_scale 14.66
_oxford_refine_ls_r_factor_ref 0.0164
_oxford_refine_ls_scale 0.26489(11)
_oxford_reflns_number_all 3111
_oxford_reflns_threshold_expression_ref I>-10.0\s(I)
_oxford_structure_analysis_title 'RPS_VI_6_A1_0m in P2(1)'
_cod_data_source_file ja103331t_si_003.cif
_cod_data_source_block rps_vi_6_a1
_cod_original_sg_symbol_H-M 'P 1 21 1 '
_cod_original_formula_sum 'C11 H9 Br1 O3'
_cod_database_code 4102673

loop_
_symmetry_equiv_pos_as_xyz
x,y,z
-x,y+1/2,-z

loop_
_atom_site_label
_atom_site_type_symbol
_atom_site_fract_x
_atom_site_fract_y
_atom_site_fract_z
_atom_site_U_iso_or_equiv
_atom_site_occupancy
_atom_site_adp_type
C1 C 0.2602(2) 0.4814(3) 1.05185(9) 0.0191 1.0000 Uani
C2 C 0.4596(2) 0.5559(2) 1.00221(11) 0.0217 1.0000 Uani
C3 C 0.4723(2) 0.5414(2) 0.89520(10) 0.0210 1.0000 Uani
C4 C 0.2880(2) 0.45520(18) 0.83843(10) 0.0185 1.0000 Uani
C5 C 0.0842(2) 0.3872(2) 0.88975(10) 0.0210 1.0000 Uani
C6 C 0.0710(2) 0.3985(2) 0.99699(11) 0.0213 1.0000 Uani
C7 C 0.3023(3) 0.4333(2) 0.72191(11) 0.0218 1.0000 Uani
C8 C 0.1413(2) 0.5703(2) 0.66646(10) 0.0226 1.0000 Uani
C9 C 0.2371(3) 0.7526(2) 0.67467(12) 0.0243 1.0000 Uani
C10 C 0.2950(3) 0.8118(2) 0.58176(12) 0.0283 1.0000 Uani
C11 C 0.2400(3) 0.6728(2) 0.50681(11) 0.0268 1.0000 Uani
Br1 Br 0.25067(2) 0.49432(11) 1.198299(8) 0.0252 1.0000 Uani
O3 O 0.2710(3) 0.66818(19) 0.41448(9) 0.0361 1.0000 Uani
O2 O 0.1426(2) 0.53392(17) 0.55633(7) 0.0277 1.0000 Uani
O1 O 0.55120(19) 0.45261(16) 0.69050(9) 0.0257 1.0000 Uani
H61 H -0.062(3) 0.351(3) 1.0333(15) 0.023(4) 1.0000 Uiso
H91 H 0.256(4) 0.814(3) 0.7379(19) 0.034(5) 1.0000 Uiso
H51 H -0.043(3) 0.329(3) 0.8535(14) 0.020(4) 1.0000 Uiso
H101 H 0.362(3) 0.923(3) 0.5621(15) 0.030(5) 1.0000 Uiso
H21 H 0.589(4) 0.614(3) 1.0411(16) 0.033(5) 1.0000 Uiso
H31 H 0.609(4) 0.591(3) 0.8615(16) 0.028(5) 1.0000 Uiso
H81 H -0.031(4) 0.566(3) 0.6878(16) 0.031(5) 1.0000 Uiso
H71 H 0.235(3) 0.325(3) 0.6995(12) 0.014(4) 1.0000 Uiso
H11 H 0.594(4) 0.376(3) 0.6626(18) 0.036(6) 1.0000 Uiso

loop_
_atom_site_aniso_label
_atom_site_aniso_U_11
_atom_site_aniso_U_22
_atom_site_aniso_U_33
_atom_site_aniso_U_23
_atom_site_aniso_U_13
_atom_site_aniso_U_12
C1 0.0231(5) 0.0189(6) 0.0152(4) 0.0026(6) -0.0001(3) 0.0047(6)
C2 0.0210(5) 0.0234(5) 0.0206(6) -0.0012(5) -0.0023(5) -0.0024(4)
C3 0.0197(5) 0.0238(6) 0.0197(5) -0.0004(4) 0.0021(4) -0.0043(4)
C4 0.0198(5) 0.0187(7) 0.0171(5) -0.0001(4) 0.0015(4) -0.0011(4)
C5 0.0192(5) 0.0229(6) 0.0208(6) -0.0005(5) 0.0002(4) -0.0047(5)
C6 0.0196(5) 0.0233(6) 0.0210(6) 0.0022(5) 0.0026(4) -0.0018(5)
C7 0.0235(6) 0.0234(6) 0.0185(5) -0.0037(5) 0.0034(5) -0.0069(5)
C8 0.0202(6) 0.0325(7) 0.0150(5) 0.0003(5) 0.0010(4) -0.0058(5)
C9 0.0251(6) 0.0266(7) 0.0211(6) -0.0028(5) -0.0013(5) 0.0025(5)
C10 0.0342(7) 0.0250(7) 0.0260(7) 0.0004(5) 0.0026(6) -0.0021(6)
C11 0.0302(7) 0.0293(7) 0.0212(6) 0.0027(5) 0.0037(5) -0.0041(6)
Br1 0.03292(6) 0.02723(6) 0.01546(5) 0.00233(7) 0.00047(4) 0.00462(7)
O3 0.0540(7) 0.0361(6) 0.0187(5) 0.0021(5) 0.0089(5) -0.0062(5)
O2 0.0351(5) 0.0341(7) 0.0140(4) -0.0001(4) 0.0005(3) -0.0131(4)
O1 0.0234(4) 0.0269(6) 0.0273(5) -0.0062(4) 0.0089(4) -0.0021(4)

loop_
_atom_type_symbol
_atom_type_scat_dispersion_real
_atom_type_scat_dispersion_imag
_atom_type_scat_Cromer_Mann_a1
_atom_type_scat_Cromer_Mann_b1
_atom_type_scat_Cromer_Mann_a2
_atom_type_scat_Cromer_Mann_b2
_atom_type_scat_Cromer_Mann_a3
_atom_type_scat_Cromer_Mann_b3
_atom_type_scat_Cromer_Mann_a4
_atom_type_scat_Cromer_Mann_b4
_atom_type_scat_Cromer_Mann_c
_atom_type_scat_source
C 0.0033 0.0016 2.3100 20.8439 1.0200 10.2075 1.5886 0.5687 0.8650 51.6512 0.2156 'International Tables Vol C 4.2.6.8 and 6.1.1.4'
H 0.0000 0.0000 0.4930 10.5109 0.3229 26.1257 0.1402 3.1424 0.0408 57.7998 0.0030 'International Tables Vol C 4.2.6.8 and 6.1.1.4'
O 0.0106 0.0060 3.0485 13.2771 2.2868 5.7011 1.5463 0.3239 0.8670 32.9089 0.2508 'International Tables Vol C 4.2.6.8 and 6.1.1.4'
Br -0.2901 2.4595 17.1789 2.1723 5.2358 16.5796 5.6377 0.2609 3.9851 41.4328 2.9557 'International Tables Vol C 4.2.6.8 and 6.1.1.4'

loop_
_geom_angle_atom_site_label_1
_geom_angle_atom_site_label_2
_geom_angle_atom_site_label_3
_geom_angle
_geom_angle_publ_flag
C2 C1 C6 121.41(11) yes
C2 C1 Br1 118.74(10) yes
C6 C1 Br1 119.85(10) yes
C1 C2 C3 119.02(12) yes
C1 C2 H21 120.6(12) no
C3 C2 H21 120.4(12) no
C2 C3 C4 120.79(11) yes
C2 C3 H31 119.0(12) no
C4 C3 H31 120.2(12) no
C3 C4 C5 119.10(12) yes
C3 C4 C7 121.56(11) yes
C5 C4 C7 119.34(11) yes
C4 C5 C6 120.68(12) yes
C4 C5 H51 121.1(11) no
C6 C5 H51 118.2(11) no
C5 C6 C1 118.93(12) yes
C5 C6 H61 122.2(12) no
C1 C6 H61 118.8(12) no
C4 C7 C8 110.34(11) yes
C4 C7 O1 110.13(11) yes
C8 C7 O1 108.99(11) yes
C4 C7 H71 111.9(10) no
C8 C7 H71 104.2(11) no
O1 C7 H71 111.1(10) no
C7 C8 C9 114.49(12) yes
C7 C8 O2 108.25(11) yes
C9 C8 O2 103.80(11) yes
C7 C8 H81 112.3(12) no
C9 C8 H81 110.0(12) no
O2 C8 H81 107.4(12) no
C8 C9 C10 110.07(13) yes
C8 C9 H91 123.6(14) no
C10 C9 H91 126.3(14) no
C9 C10 C11 107.70(14) yes
C9 C10 H101 129.7(12) no
C11 C10 H101 122.5(12) no
C10 C11 O3 130.09(14) yes
C10 C11 O2 109.24(12) yes
O3 C11 O2 120.67(14) yes
C8 O2 C11 109.09(11) yes
C7 O1 H11 111.7(18) no

loop_
_geom_bond_atom_site_label_1
_geom_bond_atom_site_label_2
_geom_bond_distance
_geom_bond_publ_flag
C1 C2 1.3885(18) yes
C1 C6 1.3813(19) yes
C1 Br1 1.8983(11) yes
C2 C3 1.3915(19) yes
C2 H21 0.96(2) no
C3 C4 1.3863(18) yes
C3 H31 0.95(2) no
C4 C5 1.3983(17) yes
C4 C7 1.5199(18) yes
C5 C6 1.3929(19) yes
C5 H51 0.936(19) no
C6 H61 0.939(19) no
C7 C8 1.526(2) yes
C7 O1 1.4203(16) yes
C7 H71 0.94(2) no
C8 C9 1.486(2) yes
C8 O2 1.4509(16) yes
C8 H81 0.98(2) no
C9 C10 1.328(2) yes
C9 H91 0.94(2) no
C10 C11 1.462(2) yes
C10 H101 0.96(2) no
C11 O3 1.2103(18) yes
C11 O2 1.3509(17) yes
O1 H11 0.73(3) no
